data_8101641
loop_
_publ_author_name
'Lemoine, Pascale'
'Viossat, Bernard'
'Nguyen-Huy, Dung'

_publ_section_title
;Crystal structure of <i>cis</i>-dichloro(metforminuro)gold(III)
 dimethylacetamide, C~16~H~38~Au~2~Cl~4~N~12~O~2~
;
_journal_issue 4
_journal_name_full 'Zeitschrift f\"ur Kristallographie - New Crystal Structures'
_journal_page_first 726
_journal_page_last 728
_journal_volume 213
_journal_year 1998
_chemical_formula_sum 'C16 H38 Au2 Cl4 N12 O2'
_chemical_formula_weight 966.32
_space_group_IT_number 2
_symmetry_cell_setting triclinic
_symmetry_space_group_name_Hall '-P 1'
_symmetry_space_group_name_H-M 'P -1'
_cell_angle_alpha 93.83(5)
_cell_angle_beta 95.61(3)
_cell_angle_gamma 97.69(5)
_cell_formula_units_Z 2
_cell_length_a 8.838(4)
_cell_length_b 13.102(9)
_cell_length_c 13.388(5)
_cell_measurement_temperature 293(2)
_cell_volume 1523.9(14)
_diffrn_ambient_temperature 293(2)
_exptl_crystal_density_diffrn 2.106
_exptl_crystal_density_meas 2.07
_refine_ls_R_factor_obs 0.0594
_refine_ls_wR_factor_obs 0.1295
_cod_database_code 8101641

loop_
_symmetry_equiv_pos_as_xyz
'x, y, z'
'-x, -y, -z'

loop_
_atom_site_aniso_label
_atom_site_aniso_U_11
_atom_site_aniso_U_22
_atom_site_aniso_U_33
_atom_site_aniso_U_23
_atom_site_aniso_U_13
_atom_site_aniso_U_12
Au1 0.0511(3) 0.0453(3) 0.0524(3) 0.0021(2) 0.0036(3) 0.0090(2)
Cl11 0.060(2) 0.071(2) 0.094(3) 0.004(2) 0.018(2) 0.021(2)
Cl12 0.086(3) 0.053(2) 0.111(3) 0.023(2) 0.012(3) 0.017(2)
N11 0.058(7) 0.053(7) 0.087(9) 0.014(6) 0.022(7) 0.017(6)
C11 0.049(7) 0.041(6) 0.056(8) 0.007(6) 0.007(6) -0.002(5)
N12 0.083(9) 0.044(6) 0.068(8) 0.021(5) 0.027(7) 0.014(6)
C12 0.064(9) 0.040(6) 0.048(7) 0.005(5) 0.014(6) 0.003(6)
N13 0.067(8) 0.048(6) 0.067(8) 0.004(5) 0.023(6) 0.010(5)
N14 0.075(8) 0.066(7) 0.057(7) 0.029(6) 0.029(6) 0.026(6)
N15 0.061(7) 0.047(6) 0.075(8) 0.011(5) 0.026(6) 0.006(5)
C16 0.074(10) 0.056(8) 0.072(10) 0.015(7) 0.031(8) 0.012(7)
C17 0.095(13) 0.075(11) 0.076(11) 0.021(9) 0.034(10) -0.004(9)
O6 0.057(6) 0.076(7) 0.112(9) 0.039(7) 0.029(6) -0.004(5)
C6 0.087(13) 0.090(13) 0.067(11) -0.002(9) 0.029(10) -0.005(10)
C7 0.090(12) 0.061(9) 0.076(11) 0.010(8) 0.004(9) 0.014(8)
N8 0.077(10) 0.100(11) 0.065(9) -0.001(8) -0.001(8) -0.009(8)
C9 0.051(8) 0.097(12) 0.065(10) 0.026(8) 0.024(7) -0.023(8)
C10 0.072(11) 0.057(9) 0.129(16) 0.000(10) 0.019(11) 0.019(8)
Au2 0.0450(3) 0.0492(3) 0.0444(3) 0.0038(2) 0.0059(2) 0.0101(2)
Cl21 0.071(2) 0.053(2) 0.087(3) 0.024(2) 0.021(2) 0.017(2)
Cl22 0.074(3) 0.092(3) 0.088(3) 0.025(2) 0.038(2) 0.042(2)
N21 0.057(7) 0.033(5) 0.082(8) 0.009(5) 0.034(6) 0.003(5)
C21 0.038(7) 0.049(7) 0.056(8) -0.001(6) 0.007(6) -0.001(5)
N22 0.057(7) 0.057(7) 0.104(10) 0.020(7) 0.040(7) 0.016(6)
C22 0.060(8) 0.030(6) 0.049(7) 0.005(5) 0.009(6) -0.002(5)
N23 0.070(8) 0.043(6) 0.060(7) 0.000(5) 0.006(6) 0.008(5)
N24 0.084(8) 0.040(5) 0.054(7) 0.018(5) 0.033(6) 0.013(5)
N25 0.058(7) 0.057(7) 0.062(7) 0.009(5) 0.021(6) 0.005(5)
C26 0.062(9) 0.061(9) 0.079(11) 0.016(8) 0.007(8) 0.005(7)
C27 0.073(10) 0.083(11) 0.062(9) 0.021(8) 0.024(8) 0.007(8)
O1 0.062(7) 0.081(7) 0.103(9) 0.017(6) 0.044(6) -0.003(5)
C1 0.072(12) 0.098(14) 0.084(13) -0.002(11) -0.001(10) -0.016(10)
C2 0.076(12) 0.097(14) 0.112(16) 0.017(12) 0.031(11) 0.029(10)
N3 0.087(11) 0.080(10) 0.079(10) 0.008(8) 0.011(8) -0.009(8)
C4 0.080(12) 0.088(12) 0.085(12) 0.012(9) 0.043(10) -0.010(9)
C5 0.068(10) 0.067(9) 0.080(11) 0.009(8) 0.006(8) 0.022(8)

loop_
_atom_site_label
_atom_site_type_symbol
_atom_site_fract_x
_atom_site_fract_y
_atom_site_fract_z
_atom_site_U_iso_or_equiv
_atom_site_thermal_displace_type
_atom_site_occupancy
_atom_site_calc_flag
_atom_site_refinement_flags
_atom_site_disorder_group
Au1 Au 0.83232(6) 0.57305(4) 0.70623(4) 0.0497(2) Uani 1 d . .
Cl11 Cl 0.6161(5) 0.5930(3) 0.7819(3) 0.0734(11) Uani 1 d . .
Cl12 Cl 0.8491(5) 0.7358(3) 0.6518(4) 0.0818(12) Uani 1 d . .
N11 N 0.8236(14) 0.4347(9) 0.7496(10) 0.064(3) Uani 1 d D .
H11 H 0.7478(38) 0.4149(13) 0.7826(19) 0.135(13) Uiso 1 calc RD .
C11 C 0.9165(15) 0.3678(9) 0.7356(10) 0.049(3) Uani 1 d . .
N12 N 0.8880(15) 0.2735(8) 0.7666(9) 0.062(3) Uani 1 d D .
H121 H 0.8068(30) 0.2564(10) 0.7964(13) 0.135(13) Uiso 1 calc RD .
H122 H 0.9506(25) 0.2292(17) 0.7570(9) 0.135(13) Uiso 1 calc RD .
C12 C 1.0976(16) 0.4723(9) 0.6498(10) 0.050(3) Uani 1 d . .
N13 N 1.0504(14) 0.3832(8) 0.6902(9) 0.059(3) Uani 1 d . .
N14 N 1.0168(14) 0.5553(9) 0.6430(9) 0.062(3) Uani 1 d D .
H14 H 1.0513(22) 0.6034(25) 0.6076(19) 0.135(13) Uiso 1 calc RD .
N15 N 1.2335(13) 0.4791(8) 0.6120(9) 0.059(3) Uani 1 d . .
C16 C 1.3227(18) 0.3911(11) 0.6109(12) 0.065(4) Uani 1 d D .
H161 H 1.4146(29) 0.4097(12) 0.5818(14) 0.135(13) Uiso 1 calc RD .
H162 H 1.2640(23) 0.3335(18) 0.5727(15) 0.135(13) Uiso 1 calc RD .
H163 H 1.3465(19) 0.3741(12) 0.6775(20) 0.135(13) Uiso 1 calc RD .
C17 C 1.2949(21) 0.5713(13) 0.5660(13) 0.081(5) Uani 1 d D .
H171 H 1.3912(32) 0.5624(13) 0.5437(14) 0.135(13) Uiso 1 calc RD .
H172 H 1.3076(21) 0.6293(19) 0.6140(17) 0.135(13) Uiso 1 calc RD .
H173 H 1.2257(27) 0.5824(13) 0.5103(19) 0.135(13) Uiso 1 calc RD .
O6 O 0.5477(12) 1.0177(8) 0.6322(9) 0.080(3) Uani 1 d . .
C6 C 0.6163(23) 1.0892(15) 0.5915(13) 0.082(5) Uani 1 d . .
C7 C 0.5540(21) 1.1927(12) 0.5790(13) 0.075(5) Uani 1 d D .
H71 H 0.6233(27) 1.2369(16) 0.5461(15) 0.135(13) Uiso 1 calc RD .
H72 H 0.5436(21) 1.2243(14) 0.6432(20) 0.135(13) Uiso 1 calc RD .
H73 H 0.4571(31) 1.1804(12) 0.5401(16) 0.135(13) Uiso 1 calc RD .
N8 N 0.7438(18) 1.0830(12) 0.5573(11) 0.083(4) Uani 1 d . .
C9 C 0.8371(16) 1.1642(13) 0.5056(11) 0.072(5) Uani 1 d D .
H91 H 0.9281(27) 1.1392(14) 0.4875(12) 0.135(13) Uiso 1 calc RD .
H92 H 0.8645(18) 1.2254(20) 0.5502(15) 0.135(13) Uiso 1 calc RD .
H93 H 0.7778(22) 1.1797(13) 0.4464(18) 0.135(13) Uiso 1 calc RD .
C10 C 0.8081(20) 0.9822(12) 0.5652(16) 0.085(5) Uani 1 d D .
H101 H 0.9032(30) 0.9870(12) 0.5372(17) 0.135(13) Uiso 1 calc RD .
H102 H 0.7379(26) 0.9278(18) 0.5295(18) 0.135(13) Uiso 1 calc RD .
H103 H 0.8237(20) 0.9686(12) 0.6339(23) 0.135(13) Uiso 1 calc RD .
Au2 Au 0.13211(6) 0.97625(4) 0.80025(4) 0.0458(2) Uani 1 d . .
Cl21 Cl 0.1745(5) 1.1247(3) 0.7209(3) 0.0681(10) Uani 1 d . .
Cl22 Cl -0.0813(5) 1.0249(4) 0.8633(3) 0.0791(12) Uani 1 d . .
N21 N 0.3153(13) 0.9331(7) 0.7464(9) 0.056(3) Uani 1 d D .
H21 H 0.3687(28) 0.9762(22) 0.7126(18) 0.135(13) Uiso 1 calc RD .
C21 C 0.3626(14) 0.8419(10) 0.7585(10) 0.048(3) Uani 1 d . .
N22 N 0.4903(13) 0.8246(9) 0.7176(10) 0.069(4) Uani 1 d D .
H221 H 0.5377(21) 0.8713(18) 0.6854(15) 0.135(13) Uiso 1 calc RD .
H222 H 0.5248(18) 0.7667(21) 0.7236(10) 0.135(13) Uiso 1 calc RD .
C22 C 0.1783(16) 0.7681(8) 0.8585(10) 0.047(3) Uani 1 d . .
N23 N 0.3014(14) 0.7633(8) 0.8071(9) 0.058(3) Uani 1 d . .
N24 N 0.1053(14) 0.8486(8) 0.8717(8) 0.057(3) Uani 1 d D .
H24 H 0.0396(34) 0.8454(8) 0.9157(22) 0.135(13) Uiso 1 calc RD .
N25 N 0.1307(13) 0.6811(9) 0.9064(9) 0.058(3) Uani 1 d . .
C26 C 0.2140(17) 0.5933(11) 0.9055(12) 0.067(4) Uani 1 d D .
H261 H 0.1643(21) 0.5411(17) 0.9420(15) 0.135(13) Uiso 1 calc RD .
H262 H 0.3162(30) 0.6143(12) 0.9362(14) 0.135(13) Uiso 1 calc RD .
H263 H 0.2163(17) 0.5667(13) 0.8379(20) 0.135(13) Uiso 1 calc RD .
C27 C 0.0011(18) 0.6773(13) 0.9659(12) 0.071(4) Uani 1 d D .
H271 H -0.0152(19) 0.6118(20) 0.9929(13) 0.135(13) Uiso 1 calc RD .
H272 H -0.0887(29) 0.6872(13) 0.9242(15) 0.135(13) Uiso 1 calc RD .
H273 H 0.0222(19) 0.7305(18) 1.0196(17) 0.135(13) Uiso 1 calc RD .
O1 O 0.6059(12) 0.2971(9) 0.8440(9) 0.080(3) Uani 1 d . .
C1 C 0.4997(22) 0.2774(16) 0.8958(15) 0.089(6) Uani 1 d . .
C2 C 0.3854(21) 0.3568(15) 0.9114(16) 0.092(6) Uani 1 d D .
H201 H 0.3106(28) 0.3299(16) 0.9528(19) 0.135(13) Uiso 1 calc RD .
H202 H 0.3358(24) 0.3688(15) 0.8478(22) 0.135(13) Uiso 1 calc RD .
H203 H 0.4402(25) 0.4200(22) 0.9429(17) 0.135(13) Uiso 1 calc RD .
N3 N 0.4728(18) 0.1981(12) 0.9394(11) 0.084(4) Uani 1 d . .
C4 C 0.3491(20) 0.1753(14) 1.0076(13) 0.084(5) Uani 1 d D .
H41 H 0.3532(20) 0.1084(21) 1.0316(14) 0.135(13) Uiso 1 calc RD .
H42 H 0.2509(31) 0.1766(14) 0.9710(16) 0.135(13) Uiso 1 calc RD .
H43 H 0.3647(20) 0.2264(18) 1.0635(19) 0.135(13) Uiso 1 calc RD .
C5 C 0.5794(18) 0.1169(12) 0.9200(12) 0.071(4) Uani 1 d D .
H51 H 0.5513(19) 0.0584(19) 0.9561(15) 0.135(13) Uiso 1 calc RD .
H52 H 0.6828(31) 0.1458(14) 0.9419(14) 0.135(13) Uiso 1 calc RD .
H53 H 0.5699(18) 0.0962(13) 0.8499(21) 0.135(13) Uiso 1 calc RD .

loop_
_geom_bond_atom_site_label_1
_geom_bond_atom_site_label_2
_geom_bond_distance
_geom_bond_site_symmetry_2
_geom_bond_publ_flag
Au1 N11 1.935(11) . yes
Au1 N14 1.943(11) . yes
Au1 Cl11 2.286(4) . yes
Au1 Cl12 2.290(4) . yes
N11 C11 1.29(2) . yes
N11 H11 0.86(4) . no
C11 N12 1.33(2) . yes
C11 N13 1.38(2) . yes
N12 H121 0.87(3) . no
N12 H122 0.87(3) . no
C12 N15 1.34(2) . yes
C12 N13 1.35(2) . yes
C12 N14 1.38(2) . yes
N14 H14 0.86(4) . no
N15 C17 1.46(2) . yes
N15 C16 1.48(2) . yes
C16 H161 0.94(2) . no
C16 H162 0.94(2) . no
C16 H163 0.94(2) . no
C17 H171 0.95(2) . no
C17 H172 0.95(2) . no
C17 H173 0.95(2) . no
O6 C6 1.23(2) . yes
C6 N8 1.27(2) . yes
C6 C7 1.54(2) . yes
C7 H71 0.95(2) . no
C7 H72 0.95(2) . no
C7 H73 0.95(2) . no
N8 C9 1.51(2) . yes
N8 C10 1.51(2) . yes
C9 H91 0.96(2) . no
C9 H92 0.96(2) . no
C9 H93 0.96(2) . no
C10 H101 0.95(2) . no
C10 H102 0.95(2) . no
C10 H103 0.95(2) . no
Au2 N21 1.970(10) . yes
Au2 N24 1.980(10) . yes
Au2 Cl21 2.283(4) . yes
Au2 Cl22 2.289(4) . yes
N21 C21 1.33(2) . yes
N21 H21 0.87(4) . no
C21 N23 1.34(2) . yes
C21 N22 1.34(2) . yes
N22 H221 0.86(3) . no
N22 H222 0.86(3) . no
C22 N24 1.320(15) . yes
C22 N23 1.35(2) . yes
C22 N25 1.38(2) . yes
N24 H24 0.87(4) . no
N25 C26 1.45(2) . yes
N25 C27 1.46(2) . yes
C26 H261 0.95(2) . no
C26 H262 0.95(2) . no
C26 H263 0.95(2) . no
C27 H271 0.95(2) . no
C27 H272 0.95(2) . no
C27 H273 0.95(2) . no
O1 C1 1.23(2) . yes
C1 N3 1.23(2) . yes
C1 C2 1.56(2) . yes
C2 H201 0.95(2) . no
C2 H202 0.95(2) . no
C2 H203 0.95(2) . no
N3 C4 1.50(2) . yes
N3 C5 1.54(2) . yes
C4 H41 0.96(2) . no
C4 H42 0.96(2) . no
C4 H43 0.96(2) . no
C5 H51 0.95(2) . no
C5 H52 0.95(2) . no
C5 H53 0.95(2) . no
